data_1530562
loop_
_publ_author_name
'Pen, C.C.'
'Chen, C.C.'

_publ_section_title
;
 The crystal structure of bafertisite - the new mineral discovered in
 China
;
_journal_name_full 'Scientia Sinica'
_journal_page_first 278
_journal_page_last 280
_journal_volume 12
_journal_year 1963
_chemical_formula_sum 'Ba Fe2 H2 O10 Si2 Ti'
_chemical_name_systematic 'Ba Fe2 Ti (Si2 O7) O (O H)2'
_space_group_IT_number 11
_symmetry_space_group_name_Hall '-P 2yb'
_symmetry_space_group_name_H-M 'P 1 21/m 1'
_cell_angle_alpha 90
_cell_angle_beta 94
_cell_angle_gamma 90
_cell_formula_units_Z 2
_cell_length_a 10.98
_cell_length_b 6.8
_cell_length_c 5.36
_cell_volume 399.224
_citation_journal_id_ASTM SSINAV
_cod_data_source_file Pen_SSINAV_1963_1788.cif
_cod_data_source_block H2Ba1Fe2O10Si2Ti1
_cod_original_cell_volume 399.2242
_cod_original_formula_sum 'H2 Ba1 Fe2 O10 Si2 Ti1'
_cod_database_code 1530562

loop_
_symmetry_equiv_pos_as_xyz
x,y,z
-x,y+1/2,-z
-x,-y,-z
x,-y-1/2,z

loop_
_atom_site_label
_atom_site_type_symbol
_atom_site_fract_x
_atom_site_fract_y
_atom_site_fract_z
_atom_site_occupancy
_atom_site_U_iso_or_equiv
O6 O-2 0.092 0.75 0.16 1 0.0
O3 O-2 0.31 0.47 0.93 1 0.0
O5 O-2 0.3 0.75 0.68 1 0.0
O1 O-2 0.1 0.48 0.67 1 0.0
O7 O-2 0.45 0.25 0.24 1 0.0
Ba1 Ba+2 0.466 0.75 0.245 1 0.0
O4 O-2 0.28 0.47 0.51 1 0.0
Fe2 Fe+2 0.118 0.25 0.5 1 0.0
Ti1 Ti+4 0.284 0.25 0.215 1 0.0
Si1 Si+4 0.248 0.523 0.716 1 0.0
O2 O-2 0.11 0.25 0.16 1 0.0
Fe1 Fe+2 0 0 0 1 0.0
